data_4024505
loop_
_publ_author_name
'Ke-Lai Li'
'Zong-Bo Du'
'Can-Cheng Guo'
'Qing-Yun Chen'

_publ_section_title
;
Regioselective Syntheses of 2- and 4-Formylpyrido[2,1-b]benzoxazoles
;
_journal_name_full 'Journal of Organic Chemistry'
_journal_page_first 3286
_journal_page_last 3292
_journal_paper_doi 10.1021/jo900267c
_journal_volume 74
_journal_year 2009
_chemical_formula_sum 'C12 H7 N O3'
_chemical_formula_weight 213.19
_chemical_name_systematic
; 
 ? 
;
_space_group_IT_number 14
_symmetry_cell_setting monoclinic
_symmetry_space_group_name_Hall '-P 2ybc'
_symmetry_space_group_name_H-M 'P 1 21/c 1'
_atom_sites_solution_hydrogens geom
_atom_sites_solution_primary direct
_atom_sites_solution_secondary difmap
_audit_creation_method SHELXL-97
_cell_angle_alpha 90.00
_cell_angle_beta 96.046(3)
_cell_angle_gamma 90.00
_cell_formula_units_Z 4
_cell_length_a 9.0473(15)
_cell_length_b 7.9725(13)
_cell_length_c 13.064(2)
_cell_measurement_reflns_used 1431
_cell_measurement_temperature 292(2)
_cell_measurement_theta_max 48.740
_cell_measurement_theta_min 4.527
_cell_volume 937.0(3)
_computing_cell_refinement 'Bruker SMART'
_computing_data_collection 'Bruker SMART'
_computing_data_reduction 'Bruker SHELXTL'
_computing_molecular_graphics 'Bruker SHELXTL'
_computing_publication_material 'Bruker SHELXTL'
_computing_structure_refinement 'SHELXL-97 (Sheldrick, 1997)'
_computing_structure_solution 'SHELXS-97 (Sheldrick, 1990)'
_diffrn_ambient_temperature 292(2)
_diffrn_measured_fraction_theta_full 0.998
_diffrn_measured_fraction_theta_max 0.998
_diffrn_measurement_device_type 'CCD area detector'
_diffrn_measurement_method 'phi and omega scans'
_diffrn_radiation_monochromator graphite
_diffrn_radiation_source 'fine-focus sealed tube'
_diffrn_radiation_type MoK\a
_diffrn_radiation_wavelength 0.71073
_diffrn_reflns_av_R_equivalents 0.1338
_diffrn_reflns_av_sigmaI/netI 0.0964
_diffrn_reflns_limit_h_max 11
_diffrn_reflns_limit_h_min -10
_diffrn_reflns_limit_k_max 10
_diffrn_reflns_limit_k_min -10
_diffrn_reflns_limit_l_max 16
_diffrn_reflns_limit_l_min -13
_diffrn_reflns_number 5368
_diffrn_reflns_theta_full 26.99
_diffrn_reflns_theta_max 26.99
_diffrn_reflns_theta_min 2.26
_exptl_absorpt_coefficient_mu 0.111
_exptl_absorpt_correction_T_max 1.00000
_exptl_absorpt_correction_T_min 0.60427
_exptl_absorpt_correction_type empirical
_exptl_crystal_colour yellow
_exptl_crystal_density_diffrn 1.511
_exptl_crystal_density_method 'not measured'
_exptl_crystal_F_000 440
_exptl_crystal_size_max 0.471
_exptl_crystal_size_mid 0.180
_exptl_crystal_size_min 0.128
_refine_diff_density_max 0.180
_refine_diff_density_min -0.223
_refine_diff_density_rms 0.053
_refine_ls_extinction_method none
_refine_ls_goodness_of_fit_ref 0.934
_refine_ls_hydrogen_treatment mixed
_refine_ls_matrix_type full
_refine_ls_number_parameters 169
_refine_ls_number_reflns 2050
_refine_ls_number_restraints 0
_refine_ls_restrained_S_all 0.934
_refine_ls_R_factor_all 0.0688
_refine_ls_R_factor_gt 0.0496
_refine_ls_shift/su_max 0.000
_refine_ls_shift/su_mean 0.000
_refine_ls_structure_factor_coef Fsqd
_refine_ls_weighting_details 'calc w=1/[\s^2^(Fo^2^)+(0.0424P)^2^+0.0000P] where P=(Fo^2^+2Fc^2^)/3'
_refine_ls_weighting_scheme calc
_refine_ls_wR_factor_gt 0.1150
_refine_ls_wR_factor_ref 0.1243
_reflns_number_gt 1428
_reflns_number_total 2050
_reflns_threshold_expression >2sigma(I)
_cod_data_source_file jo900267c_si_002.cif
_cod_data_source_block cd26277
_cod_depositor_comments
;
The following automatic conversions were performed:
'_symmetry_cell_setting' value 'Monoclinic' changed to 'monoclinic'
according to '/home/saulius/struct/CIF-dictionaries/cif_core.dic'
dictionary named 'cif_core.dic' version 2.4.1 from 2010-06-29.

Automatic conversion script
Id: cif_fix_enum 1527 2010-12-29 10:47:43Z saulius 
;
_cod_original_sg_symbol_H-M P2(1)/c
_cod_database_code 4024505

loop_
_symmetry_equiv_pos_as_xyz
'x, y, z'
'-x, y+1/2, -z+1/2'
'-x, -y, -z'
'x, -y-1/2, z-1/2'

loop_
_atom_site_label
_atom_site_type_symbol
_atom_site_fract_x
_atom_site_fract_y
_atom_site_fract_z
_atom_site_U_iso_or_equiv
_atom_site_adp_type
_atom_site_occupancy
_atom_site_symmetry_multiplicity
_atom_site_calc_flag
_atom_site_refinement_flags
_atom_site_disorder_assembly
_atom_site_disorder_group
O1 O 0.52716(13) 0.52724(16) 0.23170(11) 0.0504(4) Uani 1 1 d . . .
O2 O 0.58402(12) 0.17873(14) 0.50315(10) 0.0422(3) Uani 1 1 d . . .
O3 O 0.94240(15) 0.4304(2) 0.14394(13) 0.0667(5) Uani 1 1 d . . .
N1 N 0.56998(14) 0.34858(15) 0.36746(11) 0.0332(4) Uani 1 1 d . . .
C1 C 0.61399(18) 0.4303(2) 0.27950(14) 0.0370(4) Uani 1 1 d . . .
C2 C 0.76146(17) 0.3857(2) 0.25932(14) 0.0377(4) Uani 1 1 d . . .
C3 C 0.84487(18) 0.2704(2) 0.32070(16) 0.0406(5) Uani 1 1 d . . .
C4 C 0.79645(19) 0.1937(2) 0.40488(16) 0.0428(5) Uani 1 1 d . . .
C5 C 0.65662(17) 0.2376(2) 0.42565(14) 0.0358(4) Uani 1 1 d . . .
C6 C 0.43290(17) 0.35901(19) 0.40909(14) 0.0350(4) Uani 1 1 d . . .
C7 C 0.44429(17) 0.25335(19) 0.49275(15) 0.0363(4) Uani 1 1 d . . .
C8 C 0.3324(2) 0.2284(2) 0.55462(16) 0.0445(5) Uani 1 1 d . . .
C9 C 0.2023(2) 0.3150(2) 0.52607(17) 0.0503(5) Uani 1 1 d . . .
C10 C 0.1888(2) 0.4223(2) 0.44236(18) 0.0491(5) Uani 1 1 d . . .
C11 C 0.30265(19) 0.4472(2) 0.38066(17) 0.0431(5) Uani 1 1 d . . .
C12 C 0.8221(2) 0.4638(2) 0.17274(17) 0.0497(5) Uani 1 1 d . . .
H12 H 0.7649 0.5454 0.1364 0.060 Uiso 1 1 calc R . .
H3 H 0.9421(19) 0.245(2) 0.3025(14) 0.043(5) Uiso 1 1 d . . .
H4 H 0.855(2) 0.116(2) 0.4475(15) 0.048(5) Uiso 1 1 d . . .
H8 H 0.3400(19) 0.154(2) 0.6115(14) 0.046(5) Uiso 1 1 d . . .
H9 H 0.119(2) 0.304(2) 0.5698(16) 0.050(5) Uiso 1 1 d . . .
H10 H 0.099(2) 0.482(2) 0.4240(15) 0.047(5) Uiso 1 1 d . . .
H11 H 0.2983(19) 0.520(2) 0.3211(15) 0.044(5) Uiso 1 1 d . . .

loop_
_atom_site_aniso_label
_atom_site_aniso_U_11
_atom_site_aniso_U_22
_atom_site_aniso_U_33
_atom_site_aniso_U_23
_atom_site_aniso_U_13
_atom_site_aniso_U_12
O1 0.0459(7) 0.0482(8) 0.0558(9) 0.0139(7) -0.0005(6) 0.0081(6)
O2 0.0373(6) 0.0398(6) 0.0495(8) 0.0093(6) 0.0042(6) 0.0030(5)
O3 0.0519(9) 0.0825(11) 0.0688(11) 0.0032(9) 0.0212(8) -0.0066(8)
N1 0.0281(7) 0.0283(7) 0.0423(9) 0.0001(6) -0.0008(6) 0.0000(5)
C1 0.0355(9) 0.0313(8) 0.0428(11) -0.0007(8) -0.0016(8) -0.0039(7)
C2 0.0350(9) 0.0350(9) 0.0425(11) -0.0042(8) 0.0015(8) -0.0042(7)
C3 0.0312(9) 0.0395(9) 0.0508(12) -0.0071(9) 0.0031(8) -0.0006(7)
C4 0.0349(9) 0.0391(9) 0.0532(13) 0.0050(9) -0.0004(9) 0.0051(8)
C5 0.0347(9) 0.0291(8) 0.0428(11) 0.0024(8) 0.0004(8) -0.0020(7)
C6 0.0302(8) 0.0305(8) 0.0443(11) -0.0052(8) 0.0038(7) -0.0036(6)
C7 0.0315(8) 0.0300(8) 0.0468(11) -0.0025(8) 0.0012(7) -0.0009(7)
C8 0.0486(11) 0.0383(10) 0.0478(13) -0.0022(9) 0.0105(9) -0.0072(8)
C9 0.0391(10) 0.0489(11) 0.0649(15) -0.0135(11) 0.0144(10) -0.0058(8)
C10 0.0329(10) 0.0465(11) 0.0679(15) -0.0090(11) 0.0050(9) 0.0031(8)
C11 0.0369(10) 0.0364(9) 0.0549(13) -0.0015(9) -0.0003(9) 0.0037(7)
C12 0.0465(11) 0.0519(11) 0.0508(13) -0.0015(10) 0.0053(10) -0.0103(9)

loop_
_atom_type_symbol
_atom_type_description
_atom_type_scat_dispersion_real
_atom_type_scat_dispersion_imag
_atom_type_scat_source
C C 0.0033 0.0016 'International Tables Vol C Tables 4.2.6.8 and 6.1.1.4'
H H 0.0000 0.0000 'International Tables Vol C Tables 4.2.6.8 and 6.1.1.4'
N N 0.0061 0.0033 'International Tables Vol C Tables 4.2.6.8 and 6.1.1.4'
O O 0.0106 0.0060 'International Tables Vol C Tables 4.2.6.8 and 6.1.1.4'

loop_
_geom_angle_atom_site_label_1
_geom_angle_atom_site_label_2
_geom_angle_atom_site_label_3
_geom_angle
_geom_angle_site_symmetry_1
_geom_angle_site_symmetry_3
_geom_angle_publ_flag
C5 O2 C7 106.70(13) . . ?
C5 N1 C6 107.57(14) . . ?
C5 N1 C1 123.98(14) . . ?
C6 N1 C1 128.41(13) . . ?
O1 C1 N1 118.98(15) . . ?
O1 C1 C2 128.53(18) . . ?
N1 C1 C2 112.49(15) . . ?
C3 C2 C1 121.22(17) . . ?
C3 C2 C12 120.51(16) . . ?
C1 C2 C12 118.27(17) . . ?
C4 C3 C2 123.95(16) . . ?
C4 C3 H3 118.9(11) . . ?
C2 C3 H3 117.2(11) . . ?
C5 C4 C3 115.20(17) . . ?
C5 C4 H4 121.3(11) . . ?
C3 C4 H4 123.5(11) . . ?
O2 C5 N1 110.41(13) . . ?
O2 C5 C4 126.45(16) . . ?
N1 C5 C4 123.14(17) . . ?
C7 C6 C11 120.88(16) . . ?
C7 C6 N1 105.99(14) . . ?
C11 C6 N1 133.13(17) . . ?
C8 C7 C6 123.90(16) . . ?
C8 C7 O2 126.77(17) . . ?
C6 C7 O2 109.33(14) . . ?
C7 C8 C9 115.35(19) . . ?
C7 C8 H8 123.7(11) . . ?
C9 C8 H8 120.9(11) . . ?
C8 C9 C10 121.59(18) . . ?
C8 C9 H9 118.4(11) . . ?
C10 C9 H9 119.9(11) . . ?
C9 C10 C11 122.60(19) . . ?
C9 C10 H10 120.8(11) . . ?
C11 C10 H10 116.6(11) . . ?
C10 C11 C6 115.66(19) . . ?
C10 C11 H11 125.7(10) . . ?
C6 C11 H11 118.6(11) . . ?
O3 C12 C2 124.85(19) . . ?
O3 C12 H12 117.6 . . ?
C2 C12 H12 117.6 . . ?

loop_
_geom_bond_atom_site_label_1
_geom_bond_atom_site_label_2
_geom_bond_distance
_geom_bond_site_symmetry_2
_geom_bond_publ_flag
O1 C1 1.225(2) . ?
O2 C5 1.348(2) . ?
O2 C7 1.3909(18) . ?
O3 C12 1.218(2) . ?
N1 C5 1.360(2) . ?
N1 C6 1.408(2) . ?
N1 C1 1.414(2) . ?
C1 C2 1.432(2) . ?
C2 C3 1.389(3) . ?
C2 C12 1.449(3) . ?
C3 C4 1.370(3) . ?
C3 H3 0.958(16) . ?
C4 C5 1.367(2) . ?
C4 H4 0.955(19) . ?
C6 C7 1.375(2) . ?
C6 C11 1.389(2) . ?
C7 C8 1.375(2) . ?
C8 C9 1.382(3) . ?
C8 H8 0.947(18) . ?
C9 C10 1.384(3) . ?
C9 H9 0.995(18) . ?
C10 C11 1.387(3) . ?
C10 H10 0.949(19) . ?
C11 H11 0.967(19) . ?
C12 H12 0.9300 . ?

loop_
_geom_torsion_atom_site_label_1
_geom_torsion_atom_site_label_2
_geom_torsion_atom_site_label_3
_geom_torsion_atom_site_label_4
_geom_torsion
_geom_torsion_site_symmetry_1
_geom_torsion_site_symmetry_2
_geom_torsion_site_symmetry_3
_geom_torsion_site_symmetry_4
_geom_torsion_publ_flag
C5 N1 C1 O1 179.38(15) . . . . ?
C6 N1 C1 O1 1.9(2) . . . . ?
C5 N1 C1 C2 -1.0(2) . . . . ?
C6 N1 C1 C2 -178.57(14) . . . . ?
O1 C1 C2 C3 -178.88(16) . . . . ?
N1 C1 C2 C3 1.6(2) . . . . ?
O1 C1 C2 C12 1.0(3) . . . . ?
N1 C1 C2 C12 -178.48(14) . . . . ?
C1 C2 C3 C4 -1.3(3) . . . . ?
C12 C2 C3 C4 178.75(17) . . . . ?
C2 C3 C4 C5 0.3(3) . . . . ?
C7 O2 C5 N1 1.01(18) . . . . ?
C7 O2 C5 C4 -178.11(17) . . . . ?
C6 N1 C5 O2 -1.09(18) . . . . ?
C1 N1 C5 O2 -179.05(14) . . . . ?
C6 N1 C5 C4 178.07(16) . . . . ?
C1 N1 C5 C4 0.1(3) . . . . ?
C3 C4 C5 O2 179.36(16) . . . . ?
C3 C4 C5 N1 0.3(3) . . . . ?
C5 N1 C6 C7 0.72(17) . . . . ?
C1 N1 C6 C7 178.56(15) . . . . ?
C5 N1 C6 C11 -178.10(18) . . . . ?
C1 N1 C6 C11 -0.2(3) . . . . ?
C11 C6 C7 C8 -1.0(3) . . . . ?
N1 C6 C7 C8 179.98(16) . . . . ?
C11 C6 C7 O2 178.88(14) . . . . ?
N1 C6 C7 O2 -0.11(18) . . . . ?
C5 O2 C7 C8 179.37(17) . . . . ?
C5 O2 C7 C6 -0.54(18) . . . . ?
C6 C7 C8 C9 1.5(3) . . . . ?
O2 C7 C8 C9 -178.44(16) . . . . ?
C7 C8 C9 C10 -1.6(3) . . . . ?
C8 C9 C10 C11 1.5(3) . . . . ?
C9 C10 C11 C6 -0.9(3) . . . . ?
C7 C6 C11 C10 0.7(3) . . . . ?
N1 C6 C11 C10 179.34(17) . . . . ?
C3 C2 C12 O3 4.0(3) . . . . ?
C1 C2 C12 O3 -175.87(18) . . . . ?

loop_
_cod_related_entry_id
_cod_related_entry_database
_cod_related_entry_code
1 ChemSpider 30658934
